data_7004402
loop_
_publ_author_name
'Chitanda, Jackson M.'
'Prokopchuk, Demyan E.'
'Quail, J. Wilson'
'Foley, Stephen R.'

_publ_section_title
;
 Synthesis of palladacycles employing iminoisoindolines as monoanionic
 bidentate ligands
;
_journal_issue 43
_journal_name_full 'Dalton Transactions'
_journal_page_first 6023
_journal_page_last 6029
_journal_paper_doi 10.1039/b806544f
_journal_year 2008
_chemical_formula_moiety 'C52 H44 N4 O8 Pd2, C H2 Cl2'
_chemical_formula_sum 'C53 H46 Cl2 N4 O8 Pd2'
_chemical_formula_weight 1150.64
_chemical_name_systematic
;
?
;
_space_group_IT_number 14
_symmetry_cell_setting monoclinic
_symmetry_space_group_name_Hall '-P 2ybc'
_symmetry_space_group_name_H-M 'P 1 21/c 1'
_atom_sites_solution_hydrogens geom
_atom_sites_solution_primary direct
_atom_sites_solution_secondary difmap
_audit_creation_method SHELXL-97
_cell_angle_alpha 90.00
_cell_angle_beta 124.159(3)
_cell_angle_gamma 90.00
_cell_formula_units_Z 4
_cell_length_a 18.6888(8)
_cell_length_b 13.9845(11)
_cell_length_c 21.6903(11)
_cell_measurement_reflns_used 19844
_cell_measurement_temperature 173(2)
_cell_measurement_theta_max 27.485
_cell_measurement_theta_min 0.998
_cell_volume 4690.9(5)
_computing_cell_refinement 'HKL Scalepack (Otwinowski & Minor 1997)'
_computing_data_collection 'Collect (Nonius BV, 1998)'
_computing_data_reduction 'HKL Denzo and Scalepack (Otwinowski & Minor 1997)'
_computing_molecular_graphics 'Ortep-3 for Windows (Farrugia, 1997)'
_computing_publication_material 'SHELXL-97 (Sheldrick, 1997)'
_computing_structure_refinement 'SHELXL-97 (Sheldrick, 1997)'
_computing_structure_solution 'SIR97 (Altomare et al., 1997)'
_diffrn_ambient_temperature 173(2)
_diffrn_detector_area_resol_mean 9
_diffrn_measured_fraction_theta_full 0.999
_diffrn_measured_fraction_theta_max 0.999
_diffrn_measurement_device 'Nonius KappaCCD'
_diffrn_measurement_method '\f scans and \w scans with \k offsets'
_diffrn_radiation_monochromator 'horizonally mounted graphite crystal'
_diffrn_radiation_source 'fine-focus sealed tube'
_diffrn_radiation_type MoK\a
_diffrn_radiation_wavelength 0.71073
_diffrn_reflns_av_R_equivalents 0.0984
_diffrn_reflns_av_sigmaI/netI 0.0490
_diffrn_reflns_limit_h_max 22
_diffrn_reflns_limit_h_min -22
_diffrn_reflns_limit_k_max 16
_diffrn_reflns_limit_k_min -16
_diffrn_reflns_limit_l_max 26
_diffrn_reflns_limit_l_min -26
_diffrn_reflns_number 55029
_diffrn_reflns_theta_full 25.35
_diffrn_reflns_theta_max 25.35
_diffrn_reflns_theta_min 2.63
_diffrn_standards_decay_% 0
_diffrn_standards_interval_count 0
_diffrn_standards_interval_time 0
_diffrn_standards_number 0
_exptl_absorpt_coefficient_mu 0.942
_exptl_absorpt_correction_T_max 0.981
_exptl_absorpt_correction_T_min 0.897
_exptl_absorpt_correction_type psi-scan
_exptl_absorpt_process_details 'Shelxtl 6.10 (Bruker-AXS, 2000)'
_exptl_crystal_colour green
_exptl_crystal_density_diffrn 1.629
_exptl_crystal_density_method 'not measured'
_exptl_crystal_description plate
_exptl_crystal_F_000 2328
_exptl_crystal_size_max 0.12
_exptl_crystal_size_mid 0.12
_exptl_crystal_size_min 0.02
_refine_diff_density_max 1.611
_refine_diff_density_min -1.825
_refine_diff_density_rms 0.112
_refine_ls_extinction_method none
_refine_ls_goodness_of_fit_ref 1.041
_refine_ls_hydrogen_treatment constr
_refine_ls_matrix_type full
_refine_ls_number_parameters 628
_refine_ls_number_reflns 8577
_refine_ls_number_restraints 20
_refine_ls_restrained_S_all 1.051
_refine_ls_R_factor_all 0.0695
_refine_ls_R_factor_gt 0.0506
_refine_ls_shift/su_max 0.000
_refine_ls_shift/su_mean 0.000
_refine_ls_structure_factor_coef Fsqd
_refine_ls_weighting_details 'calc w=1/[\s^2^(Fo^2^)+(0.0483P)^2^+19.8645P] where P=(Fo^2^+2Fc^2^)/3'
_refine_ls_weighting_scheme calc
_refine_ls_wR_factor_gt 0.1144
_refine_ls_wR_factor_ref 0.1247
_reflns_number_gt 6852
_reflns_number_total 8577
_reflns_threshold_expression >2\s(I)
_cod_data_source_file b806544f.txt
_cod_data_source_block 1066
_cod_original_sg_symbol_H-M 'P 21/c'
_cod_database_code 7004402

loop_
_symmetry_equiv_pos_as_xyz
'x, y, z'
'-x, y+1/2, -z+1/2'
'-x, -y, -z'
'x, -y-1/2, z-1/2'

loop_
_atom_site_label
_atom_site_type_symbol
_atom_site_fract_x
_atom_site_fract_y
_atom_site_fract_z
_atom_site_U_iso_or_equiv
_atom_site_adp_type
_atom_site_occupancy
_atom_site_symmetry_multiplicity
_atom_site_calc_flag
_atom_site_refinement_flags
_atom_site_disorder_assembly
_atom_site_disorder_group
Pd1 Pd -0.04211(3) 0.17795(3) 0.04062(2) 0.02391(11) Uani 1 1 d . . .
Pd2 Pd -0.00082(3) 0.29628(3) 0.17034(2) 0.02287(11) Uani 1 1 d . . .
O1 O -0.1383(2) 0.2887(3) -0.0077(2) 0.0298(8) Uani 1 1 d . . .
O2 O -0.1236(2) 0.3467(3) 0.0957(2) 0.0282(8) Uani 1 1 d . . .
O3 O 0.0321(2) 0.2813(3) 0.0340(2) 0.0313(9) Uani 1 1 d . . .
O4 O 0.0373(2) 0.3885(3) 0.1138(2) 0.0301(8) Uani 1 1 d . . .
O21 O -0.5137(3) 0.2305(5) -0.1338(3) 0.0736(17) Uani 1 1 d . . .
O23 O 0.2970(3) 0.1900(4) 0.1573(3) 0.0458(11) Uani 1 1 d . . .
O51 O 0.4428(6) 0.5397(7) 0.4029(5) 0.166(4) Uani 1 1 d DU . .
O53 O -0.2791(3) 0.2699(4) 0.1959(3) 0.0542(13) Uani 1 1 d . . .
N1 N -0.0306(3) -0.0539(3) 0.0847(2) 0.0284(10) Uani 1 1 d . . .
N2 N -0.1243(3) 0.0779(3) 0.0321(2) 0.0265(10) Uani 1 1 d . . .
N31 N 0.0851(3) 0.1084(3) 0.2753(2) 0.0271(10) Uani 1 1 d . . .
N32 N 0.1213(3) 0.2549(3) 0.2466(2) 0.0244(9) Uani 1 1 d . . .
C1 C -0.1106(3) -0.0127(4) 0.0484(3) 0.0261(11) Uani 1 1 d . . .
C2 C -0.1743(4) -0.0899(4) 0.0316(3) 0.0298(12) Uani 1 1 d . . .
C3 C -0.2645(4) -0.0906(5) -0.0053(3) 0.0364(13) Uani 1 1 d . . .
H3 H -0.2973 -0.0336 -0.0257 0.044 Uiso 1 1 calc R . .
C4 C -0.3043(4) -0.1764(5) -0.0110(3) 0.0463(16) Uani 1 1 d . . .
H4 H -0.3653 -0.1783 -0.0355 0.056 Uiso 1 1 calc R . .
C5 C -0.2568(5) -0.2602(5) 0.0185(3) 0.0476(17) Uani 1 1 d . . .
H5 H -0.2859 -0.3181 0.0143 0.057 Uiso 1 1 calc R . .
C6 C -0.1684(5) -0.2606(4) 0.0537(3) 0.0406(15) Uani 1 1 d . . .
H6 H -0.1362 -0.3182 0.0731 0.049 Uiso 1 1 calc R . .
C7 C -0.1278(4) -0.1752(4) 0.0602(3) 0.0316(12) Uani 1 1 d . . .
C8 C -0.0338(4) -0.1576(4) 0.0954(3) 0.0327(13) Uani 1 1 d . . .
H8A H 0.0005 -0.1745 0.1490 0.039 Uiso 1 1 calc R . .
H8B H -0.0121 -0.1946 0.0702 0.039 Uiso 1 1 calc R . .
C9 C 0.0487(4) -0.0097(4) 0.1077(3) 0.0267(11) Uani 1 1 d . . .
C10 C 0.0535(3) 0.0844(4) 0.0868(3) 0.0276(11) Uani 1 1 d . . .
C11 C 0.1352(4) 0.1158(4) 0.1079(3) 0.0296(12) Uani 1 1 d . . .
H11 H 0.1395 0.1767 0.0909 0.036 Uiso 1 1 calc R . .
C12 C 0.2108(4) 0.0628(4) 0.1526(3) 0.0342(13) Uani 1 1 d . . .
C13 C 0.2044(4) -0.0275(4) 0.1763(3) 0.0335(13) Uani 1 1 d . . .
H13 H 0.2550 -0.0640 0.2086 0.040 Uiso 1 1 calc R . .
C14 C 0.1246(4) -0.0635(4) 0.1526(3) 0.0334(13) Uani 1 1 d . . .
H14 H 0.1205 -0.1264 0.1669 0.040 Uiso 1 1 calc R . .
C15 C -0.2085(3) 0.1137(4) 0.0070(3) 0.0261(11) Uani 1 1 d . . .
C16 C -0.2674(4) 0.1405(4) -0.0673(3) 0.0314(12) Uani 1 1 d . . .
H16 H -0.2514 0.1370 -0.1018 0.038 Uiso 1 1 calc R . .
C17 C -0.3484(4) 0.1720(4) -0.0901(3) 0.0359(13) Uani 1 1 d . . .
H17 H -0.3887 0.1892 -0.1407 0.043 Uiso 1 1 calc R . .
C18 C -0.3721(4) 0.1791(4) -0.0395(4) 0.0360(13) Uani 1 1 d . . .
C19 C -0.3122(4) 0.1558(4) 0.0348(3) 0.0374(14) Uani 1 1 d . . .
H19 H -0.3273 0.1622 0.0697 0.045 Uiso 1 1 calc R . .
C20 C -0.2309(4) 0.1233(4) 0.0581(3) 0.0324(13) Uani 1 1 d . . .
H20 H -0.1903 0.1075 0.1090 0.039 Uiso 1 1 calc R . .
C21 C -0.4625(4) 0.2122(5) -0.0685(5) 0.0507(17) Uani 1 1 d . . .
C22 C -0.4871(6) 0.2214(7) -0.0133(6) 0.080(3) Uani 1 1 d . . .
H22A H -0.5413 0.2573 -0.0360 0.119 Uiso 1 1 calc R . .
H22B H -0.4413 0.2553 0.0312 0.119 Uiso 1 1 calc R . .
H22C H -0.4948 0.1576 0.0009 0.119 Uiso 1 1 calc R . .
C23 C 0.2947(4) 0.1073(5) 0.1744(3) 0.0373(14) Uani 1 1 d . . .
C24 C 0.3758(4) 0.0484(6) 0.2166(4) 0.0521(18) Uani 1 1 d . . .
H24A H 0.4263 0.0907 0.2401 0.078 Uiso 1 1 calc R . .
H24B H 0.3778 0.0048 0.1822 0.078 Uiso 1 1 calc R . .
H24C H 0.3762 0.0112 0.2551 0.078 Uiso 1 1 calc R . .
C31 C 0.1438(3) 0.1707(4) 0.2782(3) 0.0238(11) Uani 1 1 d . . .
C32 C 0.2290(4) 0.1231(4) 0.3199(3) 0.0295(12) Uani 1 1 d . . .
C33 C 0.3109(4) 0.1514(4) 0.3395(3) 0.0357(13) Uani 1 1 d . . .
H33 H 0.3203 0.2134 0.3274 0.043 Uiso 1 1 calc R . .
C34 C 0.3781(4) 0.0861(5) 0.3770(4) 0.0429(15) Uani 1 1 d . . .
H34 H 0.4343 0.1041 0.3908 0.051 Uiso 1 1 calc R . .
C35 C 0.3652(4) -0.0052(5) 0.3950(4) 0.0491(17) Uani 1 1 d . . .
H35 H 0.4123 -0.0486 0.4203 0.059 Uiso 1 1 calc R . .
C36 C 0.2850(4) -0.0328(4) 0.3763(3) 0.0391(14) Uani 1 1 d . . .
H36 H 0.2761 -0.0944 0.3893 0.047 Uiso 1 1 calc R . .
C37 C 0.2174(4) 0.0313(4) 0.3381(3) 0.0319(12) Uani 1 1 d . . .
C38 C 0.1259(4) 0.0172(4) 0.3126(3) 0.0328(13) Uani 1 1 d . . .
H38A H 0.0995 -0.0372 0.2774 0.039 Uiso 1 1 calc R . .
H38B H 0.1212 0.0058 0.3552 0.039 Uiso 1 1 calc R . .
C39 C 0.0033(3) 0.1336(4) 0.2602(3) 0.0275(11) Uani 1 1 d . . .
C40 C -0.0400(3) 0.2173(4) 0.2212(3) 0.0252(11) Uani 1 1 d . . .
C41 C -0.1157(3) 0.2404(4) 0.2166(3) 0.0254(11) Uani 1 1 d . . .
H41 H -0.1462 0.2969 0.1909 0.030 Uiso 1 1 calc R . .
C42 C -0.1484(3) 0.1830(4) 0.2486(3) 0.0282(12) Uani 1 1 d . . .
C43 C -0.1068(4) 0.0983(4) 0.2830(3) 0.0334(13) Uani 1 1 d . . .
H43 H -0.1292 0.0578 0.3035 0.040 Uiso 1 1 calc R . .
C44 C -0.0324(4) 0.0726(4) 0.2875(3) 0.0345(13) Uani 1 1 d . . .
H44 H -0.0053 0.0132 0.3093 0.041 Uiso 1 1 calc R . .
C45 C 0.1893(3) 0.3213(4) 0.2651(3) 0.0261(11) Uani 1 1 d . . .
C46 C 0.2206(4) 0.3792(4) 0.3270(3) 0.0356(13) Uani 1 1 d . . .
H46 H 0.1942 0.3784 0.3538 0.043 Uiso 1 1 calc R . .
C47 C 0.2905(4) 0.4384(5) 0.3496(4) 0.0462(16) Uani 1 1 d . . .
H47 H 0.3131 0.4768 0.3928 0.055 Uiso 1 1 calc R . .
C48 C 0.3277(3) 0.4421(4) 0.3099(4) 0.0446(16) Uani 1 1 d D . .
C49 C 0.2935(4) 0.3882(5) 0.2464(4) 0.0412(15) Uani 1 1 d . . .
H49 H 0.3178 0.3924 0.2181 0.049 Uiso 1 1 calc R . .
C50 C 0.2239(4) 0.3277(4) 0.2230(3) 0.0336(13) Uani 1 1 d . . .
H50 H 0.2002 0.2911 0.1787 0.040 Uiso 1 1 calc R . .
C51 C 0.4085(3) 0.5007(4) 0.3426(4) 0.095(3) Uani 1 1 d D . .
C52 C 0.4448(6) 0.5083(7) 0.2962(5) 0.081(3) Uani 1 1 d DU . .
H52A H 0.4896 0.5578 0.3170 0.122 Uiso 1 1 calc R . .
H52B H 0.3985 0.5253 0.2450 0.122 Uiso 1 1 calc R . .
H52C H 0.4700 0.4468 0.2964 0.122 Uiso 1 1 calc R . .
C53 C -0.2285(4) 0.2138(4) 0.2435(3) 0.0333(13) Uani 1 1 d . . .
C54 C -0.2430(4) 0.1755(5) 0.3001(4) 0.0413(15) Uani 1 1 d . . .
H54A H -0.2955 0.2040 0.2922 0.062 Uiso 1 1 calc R . .
H54B H -0.1933 0.1915 0.3503 0.062 Uiso 1 1 calc R . .
H54C H -0.2497 0.1059 0.2951 0.062 Uiso 1 1 calc R . .
C55 C -0.1605(3) 0.3415(4) 0.0256(3) 0.0265(11) Uani 1 1 d . . .
C56 C -0.2380(4) 0.4047(4) -0.0215(3) 0.0378(14) Uani 1 1 d . . .
H56A H -0.2455 0.4173 -0.0692 0.057 Uiso 1 1 calc R . .
H56B H -0.2294 0.4653 0.0046 0.057 Uiso 1 1 calc R . .
H56C H -0.2898 0.3728 -0.0304 0.057 Uiso 1 1 calc R . .
C57 C 0.0497(3) 0.3627(4) 0.0653(3) 0.0291(12) Uani 1 1 d . . .
C58 C 0.0930(4) 0.4317(4) 0.0425(4) 0.0413(15) Uani 1 1 d . . .
H58A H 0.0957 0.4952 0.0628 0.062 Uiso 1 1 calc R . .
H58B H 0.0597 0.4353 -0.0120 0.062 Uiso 1 1 calc R . .
H58C H 0.1517 0.4094 0.0619 0.062 Uiso 1 1 calc R . .
Cl1 Cl 0.53910(15) 0.29500(18) 0.18088(16) 0.0829(7) Uani 1 1 d D . .
Cl2 Cl 0.4060(2) 0.4365(2) 0.1224(2) 0.1475(17) Uani 1 1 d D . .
C60 C 0.4466(4) 0.3317(4) 0.1775(4) 0.085(3) Uani 1 1 d D . .
H60A H 0.4620 0.3450 0.2284 0.102 Uiso 1 1 calc R . .
H60B H 0.4022 0.2807 0.1553 0.102 Uiso 1 1 calc R . .

loop_
_atom_site_aniso_label
_atom_site_aniso_U_11
_atom_site_aniso_U_22
_atom_site_aniso_U_33
_atom_site_aniso_U_23
_atom_site_aniso_U_13
_atom_site_aniso_U_12
Pd1 0.0274(2) 0.0249(2) 0.0237(2) -0.00047(16) 0.01689(18) 0.00172(16)
Pd2 0.0270(2) 0.0228(2) 0.0231(2) 0.00006(15) 0.01669(18) -0.00069(16)
O1 0.034(2) 0.030(2) 0.0271(19) -0.0011(16) 0.0182(18) 0.0028(16)
O2 0.031(2) 0.029(2) 0.030(2) 0.0036(16) 0.0206(18) 0.0054(16)
O3 0.040(2) 0.028(2) 0.037(2) 0.0010(17) 0.0285(19) 0.0021(17)
O4 0.041(2) 0.0255(19) 0.033(2) 0.0006(16) 0.0262(19) -0.0026(17)
O21 0.033(3) 0.098(5) 0.074(4) 0.004(3) 0.020(3) 0.021(3)
O23 0.038(2) 0.058(3) 0.050(3) -0.011(2) 0.030(2) -0.009(2)
O51 0.158(5) 0.169(5) 0.168(5) -0.028(4) 0.090(4) -0.020(4)
O53 0.047(3) 0.066(3) 0.065(3) 0.021(3) 0.041(3) 0.015(2)
N1 0.036(3) 0.026(2) 0.025(2) 0.0013(18) 0.018(2) 0.003(2)
N2 0.026(2) 0.030(2) 0.023(2) -0.0003(18) 0.013(2) 0.0029(19)
N31 0.032(2) 0.023(2) 0.030(2) 0.0026(18) 0.020(2) -0.0022(19)
N32 0.027(2) 0.025(2) 0.026(2) -0.0012(18) 0.018(2) -0.0043(18)
C1 0.031(3) 0.033(3) 0.018(2) -0.004(2) 0.016(2) 0.000(2)
C2 0.037(3) 0.034(3) 0.024(3) -0.004(2) 0.020(3) -0.005(2)
C3 0.043(4) 0.040(3) 0.028(3) -0.002(2) 0.022(3) -0.008(3)
C4 0.047(4) 0.054(4) 0.030(3) -0.006(3) 0.017(3) -0.020(3)
C5 0.067(5) 0.042(4) 0.033(3) -0.008(3) 0.028(3) -0.021(3)
C6 0.064(4) 0.031(3) 0.032(3) -0.001(2) 0.030(3) -0.006(3)
C7 0.046(3) 0.030(3) 0.025(3) -0.004(2) 0.024(3) -0.003(3)
C8 0.050(4) 0.026(3) 0.032(3) 0.002(2) 0.029(3) 0.003(3)
C9 0.032(3) 0.028(3) 0.025(3) -0.004(2) 0.019(2) 0.001(2)
C10 0.030(3) 0.033(3) 0.022(3) -0.006(2) 0.016(2) 0.000(2)
C11 0.035(3) 0.031(3) 0.029(3) -0.006(2) 0.022(3) 0.001(2)
C12 0.034(3) 0.042(3) 0.031(3) -0.006(3) 0.021(3) 0.004(3)
C13 0.034(3) 0.043(3) 0.026(3) -0.001(2) 0.018(3) 0.010(3)
C14 0.037(3) 0.038(3) 0.028(3) 0.001(2) 0.021(3) 0.008(3)
C15 0.023(3) 0.026(3) 0.029(3) -0.006(2) 0.015(2) -0.002(2)
C16 0.032(3) 0.033(3) 0.029(3) -0.002(2) 0.018(3) -0.001(2)
C17 0.030(3) 0.035(3) 0.031(3) -0.005(2) 0.010(3) 0.000(2)
C18 0.028(3) 0.030(3) 0.048(4) -0.007(3) 0.021(3) -0.001(2)
C19 0.037(3) 0.040(3) 0.046(4) -0.011(3) 0.029(3) -0.003(3)
C20 0.025(3) 0.041(3) 0.028(3) -0.006(2) 0.013(2) -0.005(2)
C21 0.038(4) 0.040(4) 0.072(5) 0.000(3) 0.030(4) 0.005(3)
C22 0.064(5) 0.089(7) 0.116(8) 0.039(6) 0.068(6) 0.033(5)
C23 0.030(3) 0.055(4) 0.032(3) -0.016(3) 0.021(3) -0.002(3)
C24 0.028(3) 0.069(5) 0.058(4) -0.009(4) 0.024(3) 0.007(3)
C31 0.026(3) 0.025(3) 0.023(3) -0.002(2) 0.016(2) -0.002(2)
C32 0.038(3) 0.027(3) 0.030(3) -0.003(2) 0.023(3) 0.002(2)
C33 0.034(3) 0.037(3) 0.037(3) -0.002(3) 0.021(3) -0.001(3)
C34 0.030(3) 0.040(4) 0.053(4) 0.004(3) 0.020(3) 0.006(3)
C35 0.039(4) 0.044(4) 0.056(4) 0.009(3) 0.021(3) 0.014(3)
C36 0.039(3) 0.032(3) 0.041(3) 0.002(3) 0.020(3) 0.002(3)
C37 0.037(3) 0.030(3) 0.030(3) 0.000(2) 0.020(3) 0.001(2)
C38 0.040(3) 0.024(3) 0.040(3) 0.004(2) 0.026(3) 0.002(2)
C39 0.029(3) 0.028(3) 0.029(3) 0.000(2) 0.019(2) -0.003(2)
C40 0.030(3) 0.024(3) 0.022(3) -0.005(2) 0.015(2) -0.007(2)
C41 0.029(3) 0.026(3) 0.024(3) -0.004(2) 0.016(2) -0.004(2)
C42 0.029(3) 0.035(3) 0.022(3) -0.005(2) 0.016(2) -0.008(2)
C43 0.037(3) 0.036(3) 0.036(3) 0.002(3) 0.026(3) -0.006(3)
C44 0.037(3) 0.028(3) 0.040(3) 0.007(2) 0.023(3) -0.004(2)
C45 0.025(3) 0.026(3) 0.028(3) 0.001(2) 0.015(2) 0.001(2)
C46 0.036(3) 0.039(3) 0.033(3) -0.006(3) 0.020(3) -0.003(3)
C47 0.039(4) 0.047(4) 0.043(4) -0.020(3) 0.017(3) -0.012(3)
C48 0.031(3) 0.039(4) 0.060(4) -0.002(3) 0.023(3) -0.005(3)
C49 0.038(3) 0.046(4) 0.054(4) 0.011(3) 0.035(3) 0.002(3)
C50 0.032(3) 0.042(3) 0.033(3) -0.001(3) 0.022(3) 0.000(3)
C51 0.069(6) 0.081(7) 0.130(10) -0.027(6) 0.053(7) -0.030(5)
C52 0.068(4) 0.087(4) 0.103(4) 0.012(3) 0.057(3) -0.008(3)
C53 0.029(3) 0.036(3) 0.039(3) -0.008(3) 0.021(3) -0.008(3)
C54 0.038(3) 0.055(4) 0.043(4) -0.004(3) 0.030(3) -0.005(3)
C55 0.032(3) 0.022(3) 0.031(3) 0.005(2) 0.021(3) 0.000(2)
C56 0.041(3) 0.038(3) 0.035(3) 0.005(3) 0.021(3) 0.011(3)
C57 0.029(3) 0.031(3) 0.032(3) 0.005(2) 0.020(3) 0.002(2)
C58 0.055(4) 0.035(3) 0.052(4) 0.006(3) 0.041(4) 0.002(3)
Cl1 0.0717(15) 0.0811(16) 0.1060(19) -0.0020(13) 0.0560(14) 0.0165(12)
Cl2 0.096(2) 0.0748(18) 0.137(3) -0.0160(18) -0.0171(19) 0.0252(16)
C60 0.076(6) 0.121(8) 0.075(6) -0.044(6) 0.053(5) -0.033(6)

loop_
_atom_type_symbol
_atom_type_description
_atom_type_scat_dispersion_real
_atom_type_scat_dispersion_imag
_atom_type_scat_source
C C 0.0033 0.0016 'International Tables Vol C Tables 4.2.6.8 and 6.1.1.4'
H H 0.0000 0.0000 'International Tables Vol C Tables 4.2.6.8 and 6.1.1.4'
Cl Cl 0.1484 0.1585 'International Tables Vol C Tables 4.2.6.8 and 6.1.1.4'
N N 0.0061 0.0033 'International Tables Vol C Tables 4.2.6.8 and 6.1.1.4'
O O 0.0106 0.0060 'International Tables Vol C Tables 4.2.6.8 and 6.1.1.4'
Pd Pd -0.9988 1.0072 'International Tables Vol C Tables 4.2.6.8 and 6.1.1.4'

loop_
_geom_angle_atom_site_label_1
_geom_angle_atom_site_label_2
_geom_angle_atom_site_label_3
_geom_angle
_geom_angle_site_symmetry_1
_geom_angle_site_symmetry_3
_geom_angle_publ_flag
C10 Pd1 N2 90.7(2) . . ?
C10 Pd1 O3 92.70(19) . . ?
N2 Pd1 O3 172.28(16) . . ?
C10 Pd1 O1 175.23(19) . . ?
N2 Pd1 O1 94.02(16) . . ?
O3 Pd1 O1 82.65(15) . . ?
C10 Pd1 Pd2 102.09(14) . . ?
N2 Pd1 Pd2 104.74(12) . . ?
O3 Pd1 Pd2 81.29(10) . . ?
O1 Pd1 Pd2 76.20(10) . . ?
C40 Pd2 N32 89.2(2) . . ?
C40 Pd2 O2 91.78(19) . . ?
N32 Pd2 O2 176.43(16) . . ?
C40 Pd2 O4 176.96(19) . . ?
N32 Pd2 O4 93.17(16) . . ?
O2 Pd2 O4 85.78(14) . . ?
C40 Pd2 Pd1 103.75(14) . . ?
N32 Pd2 Pd1 100.97(12) . . ?
O2 Pd2 Pd1 82.15(10) . . ?
O4 Pd2 Pd1 77.73(10) . . ?
C55 O1 Pd1 126.9(3) . . ?
C55 O2 Pd2 122.6(3) . . ?
C57 O3 Pd1 124.9(3) . . ?
C57 O4 Pd2 125.6(3) . . ?
C1 N1 C9 127.7(5) . . ?
C1 N1 C8 112.1(5) . . ?
C9 N1 C8 120.1(4) . . ?
C1 N2 C15 116.7(4) . . ?
C1 N2 Pd1 129.0(4) . . ?
C15 N2 Pd1 114.2(3) . . ?
N2 C1 N1 123.5(5) . . ?
N2 C1 C2 129.0(5) . . ?
N1 C1 C2 107.5(5) . . ?
C7 C2 C3 119.7(5) . . ?
C7 C2 C1 107.2(5) . . ?
C3 C2 C1 133.1(5) . . ?
C4 C3 C2 118.1(6) . . ?
C4 C3 H3 120.9 . . ?
C2 C3 H3 120.9 . . ?
C3 C4 C5 121.3(6) . . ?
C3 C4 H4 119.4 . . ?
C5 C4 H4 119.4 . . ?
C6 C5 C4 121.1(6) . . ?
C6 C5 H5 119.4 . . ?
C4 C5 H5 119.4 . . ?
C5 C6 C7 118.2(6) . . ?
C5 C6 H6 120.9 . . ?
C7 C6 H6 120.9 . . ?
C6 C7 C2 121.6(6) . . ?
C6 C7 C8 128.1(6) . . ?
C2 C7 C8 110.3(5) . . ?
N1 C8 C7 102.8(5) . . ?
N1 C8 H8A 111.2 . . ?
C7 C8 H8A 111.2 . . ?
N1 C8 H8B 111.2 . . ?
C7 C8 H8B 111.2 . . ?
H8A C8 H8B 109.1 . . ?
C14 C9 C10 120.1(5) . . ?
C14 C9 N1 117.4(5) . . ?
C10 C9 N1 122.5(5) . . ?
C11 C10 C9 116.3(5) . . ?
C11 C10 Pd1 118.0(4) . . ?
C9 C10 Pd1 125.3(4) . . ?
C10 C11 C12 123.7(5) . . ?
C10 C11 H11 118.2 . . ?
C12 C11 H11 118.2 . . ?
C13 C12 C11 118.3(5) . . ?
C13 C12 C23 123.5(6) . . ?
C11 C12 C23 118.1(6) . . ?
C14 C13 C12 119.7(5) . . ?
C14 C13 H13 120.2 . . ?
C12 C13 H13 120.2 . . ?
C13 C14 C9 121.6(6) . . ?
C13 C14 H14 119.2 . . ?
C9 C14 H14 119.2 . . ?
C20 C15 C16 119.7(5) . . ?
C20 C15 N2 119.2(5) . . ?
C16 C15 N2 121.1(5) . . ?
C17 C16 C15 119.7(5) . . ?
C17 C16 H16 120.1 . . ?
C15 C16 H16 120.1 . . ?
C16 C17 C18 120.7(5) . . ?
C16 C17 H17 119.7 . . ?
C18 C17 H17 119.7 . . ?
C19 C18 C17 119.3(5) . . ?
C19 C18 C21 122.7(6) . . ?
C17 C18 C21 118.0(6) . . ?
C20 C19 C18 120.4(5) . . ?
C20 C19 H19 119.8 . . ?
C18 C19 H19 119.8 . . ?
C19 C20 C15 120.0(5) . . ?
C19 C20 H20 120.0 . . ?
C15 C20 H20 120.0 . . ?
O21 C21 C18 121.1(7) . . ?
O21 C21 C22 121.1(7) . . ?
C18 C21 C22 117.7(7) . . ?
C21 C22 H22A 109.5 . . ?
C21 C22 H22B 109.5 . . ?
H22A C22 H22B 109.5 . . ?
C21 C22 H22C 109.5 . . ?
H22A C22 H22C 109.5 . . ?
H22B C22 H22C 109.5 . . ?
O23 C23 C12 120.5(6) . . ?
O23 C23 C24 120.5(6) . . ?
C12 C23 C24 119.0(6) . . ?
C23 C24 H24A 109.5 . . ?
C23 C24 H24B 109.5 . . ?
H24A C24 H24B 109.5 . . ?
C23 C24 H24C 109.5 . . ?
H24A C24 H24C 109.5 . . ?
H24B C24 H24C 109.5 . . ?
C31 N31 C39 125.6(4) . . ?
C31 N31 C38 111.7(4) . . ?
C39 N31 C38 120.1(4) . . ?
C31 N32 C45 117.5(4) . . ?
C31 N32 Pd2 125.0(3) . . ?
C45 N32 Pd2 117.4(3) . . ?
N32 C31 N31 122.3(5) . . ?
N32 C31 C32 130.3(5) . . ?
N31 C31 C32 107.5(4) . . ?
C37 C32 C33 119.4(5) . . ?
C37 C32 C31 107.7(5) . . ?
C33 C32 C31 132.8(5) . . ?
C34 C33 C32 118.0(6) . . ?
C34 C33 H33 121.0 . . ?
C32 C33 H33 121.0 . . ?
C33 C34 C35 121.6(6) . . ?
C33 C34 H34 119.2 . . ?
C35 C34 H34 119.2 . . ?
C36 C35 C34 120.5(6) . . ?
C36 C35 H35 119.8 . . ?
C34 C35 H35 119.8 . . ?
C35 C36 C37 118.4(6) . . ?
C35 C36 H36 120.8 . . ?
C37 C36 H36 120.8 . . ?
C36 C37 C32 122.1(5) . . ?
C36 C37 C38 127.7(5) . . ?
C32 C37 C38 110.2(5) . . ?
N31 C38 C37 102.9(4) . . ?
N31 C38 H38A 111.2 . . ?
C37 C38 H38A 111.2 . . ?
N31 C38 H38B 111.2 . . ?
C37 C38 H38B 111.2 . . ?
H38A C38 H38B 109.1 . . ?
C44 C39 C40 120.7(5) . . ?
C44 C39 N31 117.3(5) . . ?
C40 C39 N31 122.0(5) . . ?
C41 C40 C39 117.0(5) . . ?
C41 C40 Pd2 120.7(4) . . ?
C39 C40 Pd2 122.3(4) . . ?
C40 C41 C42 122.3(5) . . ?
C40 C41 H41 118.8 . . ?
C42 C41 H41 118.8 . . ?
C43 C42 C41 119.2(5) . . ?
C43 C42 C53 121.3(5) . . ?
C41 C42 C53 119.5(5) . . ?
C42 C43 C44 119.9(5) . . ?
C42 C43 H43 120.1 . . ?
C44 C43 H43 120.1 . . ?
C43 C44 C39 120.6(5) . . ?
C43 C44 H44 119.7 . . ?
C39 C44 H44 119.7 . . ?
C46 C45 C50 120.0(5) . . ?
C46 C45 N32 118.4(5) . . ?
C50 C45 N32 121.6(5) . . ?
C47 C46 C45 119.6(6) . . ?
C47 C46 H46 120.2 . . ?
C45 C46 H46 120.2 . . ?
C48 C47 C46 120.6(6) . . ?
C48 C47 H47 119.7 . . ?
C46 C47 H47 119.7 . . ?
C49 C48 C47 119.4(5) . . ?
C49 C48 C51 123.5(6) . . ?
C47 C48 C51 116.9(6) . . ?
C48 C49 C50 121.0(5) . . ?
C48 C49 H49 119.5 . . ?
C50 C49 H49 119.5 . . ?
C45 C50 C49 119.1(5) . . ?
C45 C50 H50 120.4 . . ?
C49 C50 H50 120.4 . . ?
O51 C51 C52 121.7(6) . . ?
O51 C51 C48 122.4(7) . . ?
C52 C51 C48 115.8(6) . . ?
C51 C52 H52A 109.5 . . ?
C51 C52 H52B 109.5 . . ?
H52A C52 H52B 109.5 . . ?
C51 C52 H52C 109.5 . . ?
H52A C52 H52C 109.5 . . ?
H52B C52 H52C 109.5 . . ?
O53 C53 C54 121.0(5) . . ?
O53 C53 C42 121.0(5) . . ?
C54 C53 C42 118.0(5) . . ?
C53 C54 H54A 109.5 . . ?
C53 C54 H54B 109.5 . . ?
H54A C54 H54B 109.5 . . ?
C53 C54 H54C 109.5 . . ?
H54A C54 H54C 109.5 . . ?
H54B C54 H54C 109.5 . . ?
O1 C55 O2 126.1(5) . . ?
O1 C55 C56 117.4(5) . . ?
O2 C55 C56 116.5(5) . . ?
C55 C56 H56A 109.5 . . ?
C55 C56 H56B 109.5 . . ?
H56A C56 H56B 109.5 . . ?
C55 C56 H56C 109.5 . . ?
H56A C56 H56C 109.5 . . ?
H56B C56 H56C 109.5 . . ?
O4 C57 O3 126.4(5) . . ?
O4 C57 C58 118.5(5) . . ?
O3 C57 C58 115.0(5) . . ?
C57 C58 H58A 109.5 . . ?
C57 C58 H58B 109.5 . . ?
H58A C58 H58B 109.5 . . ?
C57 C58 H58C 109.5 . . ?
H58A C58 H58C 109.5 . . ?
H58B C58 H58C 109.5 . . ?
Cl1 C60 Cl2 107.9(5) . . ?
Cl1 C60 H60A 110.1 . . ?
Cl2 C60 H60A 110.1 . . ?
Cl1 C60 H60B 110.1 . . ?
Cl2 C60 H60B 110.1 . . ?
H60A C60 H60B 108.4 . . ?

loop_
_geom_bond_atom_site_label_1
_geom_bond_atom_site_label_2
_geom_bond_distance
_geom_bond_site_symmetry_2
_geom_bond_publ_flag
Pd1 C10 1.975(5) . ?
Pd1 N2 2.008(4) . ?
Pd1 O3 2.064(4) . ?
Pd1 O1 2.147(4) . ?
Pd1 Pd2 2.9685(6) . ?
Pd2 C40 1.970(5) . ?
Pd2 N32 2.011(4) . ?
Pd2 O2 2.052(4) . ?
Pd2 O4 2.158(3) . ?
O1 C55 1.255(6) . ?
O2 C55 1.272(6) . ?
O3 C57 1.271(7) . ?
O4 C57 1.251(6) . ?
O21 C21 1.211(9) . ?
O23 C23 1.222(8) . ?
N1 C1 1.366(7) . ?
N1 C9 1.413(7) . ?
N1 C8 1.476(7) . ?
N2 C1 1.301(7) . ?
N2 C15 1.435(7) . ?
C1 C2 1.493(8) . ?
C2 C7 1.399(8) . ?
C2 C3 1.402(8) . ?
C3 C4 1.381(9) . ?
C3 H3 0.9500 . ?
C4 C5 1.389(10) . ?
C4 H4 0.9500 . ?
C5 C6 1.378(10) . ?
C5 H5 0.9500 . ?
C6 C7 1.380(8) . ?
C6 H6 0.9500 . ?
C7 C8 1.491(8) . ?
C8 H8A 0.9900 . ?
C8 H8B 0.9900 . ?
C9 C14 1.405(8) . ?
C9 C10 1.411(8) . ?
C10 C11 1.395(8) . ?
C11 C12 1.396(8) . ?
C11 H11 0.9500 . ?
C12 C13 1.394(8) . ?
C12 C23 1.495(8) . ?
C13 C14 1.372(8) . ?
C13 H13 0.9500 . ?
C14 H14 0.9500 . ?
C15 C20 1.395(7) . ?
C15 C16 1.398(8) . ?
C16 C17 1.375(8) . ?
C16 H16 0.9500 . ?
C17 C18 1.398(8) . ?
C17 H17 0.9500 . ?
C18 C19 1.389(9) . ?
C18 C21 1.506(8) . ?
C19 C20 1.381(8) . ?
C19 H19 0.9500 . ?
C20 H20 0.9500 . ?
C21 C22 1.511(11) . ?
C22 H22A 0.9800 . ?
C22 H22B 0.9800 . ?
C22 H22C 0.9800 . ?
C23 C24 1.502(9) . ?
C24 H24A 0.9800 . ?
C24 H24B 0.9800 . ?
C24 H24C 0.9800 . ?
O51 C51 1.216(11) . ?
O53 C53 1.217(7) . ?
N31 C31 1.375(7) . ?
N31 C39 1.417(7) . ?
N31 C38 1.473(7) . ?
N32 C31 1.307(7) . ?
N32 C45 1.436(7) . ?
C31 C32 1.475(7) . ?
C32 C37 1.396(8) . ?
C32 C33 1.397(8) . ?
C33 C34 1.387(8) . ?
C33 H33 0.9500 . ?
C34 C35 1.396(9) . ?
C34 H34 0.9500 . ?
C35 C36 1.369(9) . ?
C35 H35 0.9500 . ?
C36 C37 1.382(8) . ?
C36 H36 0.9500 . ?
C37 C38 1.485(8) . ?
C38 H38A 0.9900 . ?
C38 H38B 0.9900 . ?
C39 C44 1.403(7) . ?
C39 C40 1.405(8) . ?
C40 C41 1.399(7) . ?
C41 C42 1.405(7) . ?
C41 H41 0.9500 . ?
C42 C43 1.383(8) . ?
C42 C53 1.503(8) . ?
C43 C44 1.385(8) . ?
C43 H43 0.9500 . ?
C44 H44 0.9500 . ?
C45 C46 1.385(8) . ?
C45 C50 1.387(7) . ?
C46 C47 1.383(8) . ?
C46 H46 0.9500 . ?
C47 C48 1.377(9) . ?
C47 H47 0.9500 . ?
C48 C49 1.373(9) . ?
C48 C51 1.501(10) . ?
C49 C50 1.387(8) . ?
C49 H49 0.9500 . ?
C50 H50 0.9500 . ?
C51 C52 1.500(14) . ?
C52 H52A 0.9800 . ?
C52 H52B 0.9800 . ?
C52 H52C 0.9800 . ?
C53 C54 1.496(8) . ?
C54 H54A 0.9800 . ?
C54 H54B 0.9800 . ?
C54 H54C 0.9800 . ?
C55 C56 1.504(8) . ?
C56 H56A 0.9800 . ?
C56 H56B 0.9800 . ?
C56 H56C 0.9800 . ?
C57 C58 1.510(7) . ?
C58 H58A 0.9800 . ?
C58 H58B 0.9800 . ?
C58 H58C 0.9800 . ?
C60 Cl1 1.764(14) . ?
C60 Cl2 1.769(7) . ?
C60 H60A 0.9900 . ?
C60 H60B 0.9900 . ?

loop_
_geom_torsion_atom_site_label_1
_geom_torsion_atom_site_label_2
_geom_torsion_atom_site_label_3
_geom_torsion_atom_site_label_4
_geom_torsion
_geom_torsion_site_symmetry_1
_geom_torsion_site_symmetry_2
_geom_torsion_site_symmetry_3
_geom_torsion_site_symmetry_4
_geom_torsion_publ_flag
N2 Pd1 O1 C55 85.5(4) . . . . ?
O3 Pd1 O1 C55 -101.4(4) . . . . ?
Pd2 Pd1 O1 C55 -18.7(4) . . . . ?
C40 Pd2 O2 C55 -126.3(4) . . . . ?
O4 Pd2 O2 C55 55.5(4) . . . . ?
Pd1 Pd2 O2 C55 -22.7(4) . . . . ?
C10 Pd1 O3 C57 -119.8(4) . . . . ?
O1 Pd1 O3 C57 59.1(4) . . . . ?
Pd2 Pd1 O3 C57 -18.0(4) . . . . ?
N32 Pd2 O4 C57 84.1(4) . . . . ?
O2 Pd2 O4 C57 -99.4(4) . . . . ?
Pd1 Pd2 O4 C57 -16.5(4) . . . . ?
C10 Pd1 N2 C1 -4.1(5) . . . . ?
O1 Pd1 N2 C1 176.4(4) . . . . ?
Pd2 Pd1 N2 C1 -106.8(4) . . . . ?
C10 Pd1 N2 C15 173.2(4) . . . . ?
O1 Pd1 N2 C15 -6.2(3) . . . . ?
Pd2 Pd1 N2 C15 70.5(3) . . . . ?
C40 Pd2 Pd1 C10 -78.5(2) . . . . ?
N32 Pd2 Pd1 C10 13.3(2) . . . . ?
O2 Pd2 Pd1 C10 -168.41(19) . . . . ?
O4 Pd2 Pd1 C10 104.24(19) . . . . ?
C40 Pd2 Pd1 N2 15.5(2) . . . . ?
N32 Pd2 Pd1 N2 107.35(17) . . . . ?
O2 Pd2 Pd1 N2 -74.40(16) . . . . ?
O4 Pd2 Pd1 N2 -161.76(17) . . . . ?
C40 Pd2 Pd1 O3 -169.40(19) . . . . ?
N32 Pd2 Pd1 O3 -77.56(16) . . . . ?
O2 Pd2 Pd1 O3 100.68(15) . . . . ?
O4 Pd2 Pd1 O3 13.32(15) . . . . ?
C40 Pd2 Pd1 O1 106.08(19) . . . . ?
N32 Pd2 Pd1 O1 -162.08(16) . . . . ?
O2 Pd2 Pd1 O1 16.17(14) . . . . ?
O4 Pd2 Pd1 O1 -71.19(15) . . . . ?
C15 N2 C1 N1 -168.4(4) . . . . ?
Pd1 N2 C1 N1 9.0(7) . . . . ?
C15 N2 C1 C2 12.9(8) . . . . ?
Pd1 N2 C1 C2 -169.8(4) . . . . ?
C9 N1 C1 N2 -2.9(8) . . . . ?
C8 N1 C1 N2 -179.4(5) . . . . ?
C9 N1 C1 C2 176.1(5) . . . . ?
C8 N1 C1 C2 -0.4(5) . . . . ?
N2 C1 C2 C7 179.5(5) . . . . ?
N1 C1 C2 C7 0.6(5) . . . . ?
N2 C1 C2 C3 0.3(9) . . . . ?
N1 C1 C2 C3 -178.6(5) . . . . ?
C7 C2 C3 C4 1.0(8) . . . . ?
C1 C2 C3 C4 -179.8(5) . . . . ?
C2 C3 C4 C5 -0.3(9) . . . . ?
C3 C4 C5 C6 -0.8(10) . . . . ?
C4 C5 C6 C7 1.1(9) . . . . ?
C5 C6 C7 C2 -0.4(8) . . . . ?
C5 C6 C7 C8 -179.8(5) . . . . ?
C3 C2 C7 C6 -0.7(8) . . . . ?
C1 C2 C7 C6 180.0(5) . . . . ?
C3 C2 C7 C8 178.8(5) . . . . ?
C1 C2 C7 C8 -0.5(6) . . . . ?
C1 N1 C8 C7 0.1(5) . . . . ?
C9 N1 C8 C7 -176.7(4) . . . . ?
C6 C7 C8 N1 179.8(5) . . . . ?
C2 C7 C8 N1 0.3(6) . . . . ?
C1 N1 C9 C14 172.1(5) . . . . ?
C8 N1 C9 C14 -11.6(7) . . . . ?
C1 N1 C9 C10 -8.5(8) . . . . ?
C8 N1 C9 C10 167.8(5) . . . . ?
C14 C9 C10 C11 4.9(7) . . . . ?
N1 C9 C10 C11 -174.4(5) . . . . ?
C14 C9 C10 Pd1 -167.9(4) . . . . ?
N1 C9 C10 Pd1 12.7(7) . . . . ?
N2 Pd1 C10 C11 -179.1(4) . . . . ?
O3 Pd1 C10 C11 7.8(4) . . . . ?
Pd2 Pd1 C10 C11 -73.9(4) . . . . ?
N2 Pd1 C10 C9 -6.4(4) . . . . ?
O3 Pd1 C10 C9 -179.5(4) . . . . ?
Pd2 Pd1 C10 C9 98.8(4) . . . . ?
C9 C10 C11 C12 -5.3(8) . . . . ?
Pd1 C10 C11 C12 168.1(4) . . . . ?
C10 C11 C12 C13 1.5(8) . . . . ?
C10 C11 C12 C23 -176.8(5) . . . . ?
C11 C12 C13 C14 2.9(8) . . . . ?
C23 C12 C13 C14 -178.9(5) . . . . ?
C12 C13 C14 C9 -3.1(8) . . . . ?
C10 C9 C14 C13 -0.9(8) . . . . ?
N1 C9 C14 C13 178.5(5) . . . . ?
C1 N2 C15 C20 72.0(6) . . . . ?
Pd1 N2 C15 C20 -105.7(5) . . . . ?
C1 N2 C15 C16 -109.1(6) . . . . ?
Pd1 N2 C15 C16 73.2(6) . . . . ?
C20 C15 C16 C17 -3.0(8) . . . . ?
N2 C15 C16 C17 178.2(5) . . . . ?
C15 C16 C17 C18 1.1(9) . . . . ?
C16 C17 C18 C19 1.4(9) . . . . ?
C16 C17 C18 C21 -178.8(6) . . . . ?
C17 C18 C19 C20 -1.9(9) . . . . ?
C21 C18 C19 C20 178.3(6) . . . . ?
C18 C19 C20 C15 0.0(9) . . . . ?
C16 C15 C20 C19 2.4(8) . . . . ?
N2 C15 C20 C19 -178.7(5) . . . . ?
C19 C18 C21 O21 -178.8(7) . . . . ?
C17 C18 C21 O21 1.4(10) . . . . ?
C19 C18 C21 C22 1.0(10) . . . . ?
C17 C18 C21 C22 -178.9(7) . . . . ?
C13 C12 C23 O23 -173.6(5) . . . . ?
C11 C12 C23 O23 4.7(8) . . . . ?
C13 C12 C23 C24 7.3(8) . . . . ?
C11 C12 C23 C24 -174.5(5) . . . . ?
C40 Pd2 N32 C31 34.1(4) . . . . ?
O4 Pd2 N32 C31 -147.8(4) . . . . ?
Pd1 Pd2 N32 C31 -69.7(4) . . . . ?
C40 Pd2 N32 C45 -149.1(4) . . . . ?
O4 Pd2 N32 C45 29.0(4) . . . . ?
Pd1 Pd2 N32 C45 107.1(3) . . . . ?
C45 N32 C31 N31 168.0(5) . . . . ?
Pd2 N32 C31 N31 -15.2(7) . . . . ?
C45 N32 C31 C32 -13.4(8) . . . . ?
Pd2 N32 C31 C32 163.4(4) . . . . ?
C39 N31 C31 N32 -20.4(8) . . . . ?
C38 N31 C31 N32 177.9(5) . . . . ?
C39 N31 C31 C32 160.7(5) . . . . ?
C38 N31 C31 C32 -1.1(6) . . . . ?
N32 C31 C32 C37 -176.4(5) . . . . ?
N31 C31 C32 C37 2.4(6) . . . . ?
N32 C31 C32 C33 0.7(10) . . . . ?
N31 C31 C32 C33 179.6(6) . . . . ?
C37 C32 C33 C34 -0.3(8) . . . . ?
C31 C32 C33 C34 -177.2(6) . . . . ?
C32 C33 C34 C35 0.1(10) . . . . ?
C33 C34 C35 C36 -0.6(11) . . . . ?
C34 C35 C36 C37 1.3(10) . . . . ?
C35 C36 C37 C32 -1.6(9) . . . . ?
C35 C36 C37 C38 -179.8(6) . . . . ?
C33 C32 C37 C36 1.1(8) . . . . ?
C31 C32 C37 C36 178.7(5) . . . . ?
C33 C32 C37 C38 179.6(5) . . . . ?
C31 C32 C37 C38 -2.8(6) . . . . ?
C31 N31 C38 C37 -0.6(6) . . . . ?
C39 N31 C38 C37 -163.5(5) . . . . ?
C36 C37 C38 N31 -179.6(6) . . . . ?
C32 C37 C38 N31 2.1(6) . . . . ?
C31 N31 C39 C44 -155.3(5) . . . . ?
C38 N31 C39 C44 5.1(7) . . . . ?
C31 N31 C39 C40 23.2(8) . . . . ?
C38 N31 C39 C40 -176.4(5) . . . . ?
C44 C39 C40 C41 5.2(8) . . . . ?
N31 C39 C40 C41 -173.2(5) . . . . ?
C44 C39 C40 Pd2 -171.7(4) . . . . ?
N31 C39 C40 Pd2 9.9(7) . . . . ?
N32 Pd2 C40 C41 153.3(4) . . . . ?
O2 Pd2 C40 C41 -23.3(4) . . . . ?
Pd1 Pd2 C40 C41 -105.7(4) . . . . ?
N32 Pd2 C40 C39 -29.9(4) . . . . ?
O2 Pd2 C40 C39 153.5(4) . . . . ?
Pd1 Pd2 C40 C39 71.2(4) . . . . ?
C39 C40 C41 C42 -0.5(7) . . . . ?
Pd2 C40 C41 C42 176.4(4) . . . . ?
C40 C41 C42 C43 -3.1(8) . . . . ?
C40 C41 C42 C53 178.1(5) . . . . ?
C41 C42 C43 C44 2.0(8) . . . . ?
C53 C42 C43 C44 -179.2(5) . . . . ?
C42 C43 C44 C39 2.7(9) . . . . ?
C40 C39 C44 C43 -6.4(8) . . . . ?
N31 C39 C44 C43 172.1(5) . . . . ?
C31 N32 C45 C46 -87.3(6) . . . . ?
Pd2 N32 C45 C46 95.6(5) . . . . ?
C31 N32 C45 C50 92.2(6) . . . . ?
Pd2 N32 C45 C50 -84.8(6) . . . . ?
C50 C45 C46 C47 -4.6(9) . . . . ?
N32 C45 C46 C47 174.9(6) . . . . ?
C45 C46 C47 C48 1.8(10) . . . . ?
C46 C47 C48 C49 1.6(10) . . . . ?
C46 C47 C48 C51 -174.1(6) . . . . ?
C47 C48 C49 C50 -2.1(10) . . . . ?
C51 C48 C49 C50 173.2(5) . . . . ?
C46 C45 C50 C49 4.1(9) . . . . ?
N32 C45 C50 C49 -175.5(5) . . . . ?
C48 C49 C50 C45 -0.7(9) . . . . ?
C49 C48 C51 O51 -171.9(7) . . . . ?
C47 C48 C51 O51 3.5(7) . . . . ?
C49 C48 C51 C52 7.9(7) . . . . ?
C47 C48 C51 C52 -176.6(6) . . . . ?
C43 C42 C53 O53 -157.5(6) . . . . ?
C41 C42 C53 O53 21.3(8) . . . . ?
C43 C42 C53 C54 24.2(8) . . . . ?
C41 C42 C53 C54 -156.9(5) . . . . ?
Pd1 O1 C55 O2 8.4(8) . . . . ?
Pd1 O1 C55 C56 -171.6(4) . . . . ?
Pd2 O2 C55 O1 17.0(7) . . . . ?
Pd2 O2 C55 C56 -163.0(4) . . . . ?
Pd2 O4 C57 O3 9.3(8) . . . . ?
Pd2 O4 C57 C58 -168.0(4) . . . . ?
Pd1 O3 C57 O4 11.9(8) . . . . ?
Pd1 O3 C57 C58 -170.7(4) . . . . ?
